data_7016601
loop_
_publ_author_name
'Trifonov, Alexander A.'
'Shestakov, Boris G.'
'Gudilenkov, Ivan D.'
'Fukin, Georgy K.'
'Giambastiani, Giuliano'
'Bianchini, Claudio'
'Rossin, Andrea'
'Luconi, Lapo'
'Filippi, Jonathan'
'Sorace, Lorenzo'

_publ_section_title
;
 Steric control on the redox chemistry of
 (\h(5)-C(9)H(7))(2)Yb(II)(THF)(2) by 6-aryl substituted
 iminopyridines.
;
_journal_issue 40
_journal_name_full 'Dalton transactions (Cambridge, England : 2003)'
_journal_page_first 10568
_journal_page_last 10575
_journal_paper_doi 10.1039/c1dt10135h
_journal_volume 40
_journal_year 2011
_chemical_absolute_configuration unk
_chemical_compound_source 'synthesis as described'
_chemical_formula_moiety 'C40 H38 N2 S Yb, C7 H8'
_chemical_formula_sum 'C47 H46 N2 S Yb'
_chemical_formula_weight 843.96
_chemical_name_systematic
;
?
;
_space_group_IT_number 33
_symmetry_cell_setting orthorhombic
_symmetry_Int_Tables_number 33
_symmetry_space_group_name_Hall 'P 2c -2n'
_symmetry_space_group_name_H-M 'P n a 21'
_atom_sites_solution_hydrogens geom
_atom_sites_solution_primary direct
_atom_sites_solution_secondary difmap
_audit_creation_date 2010-12-16T15:48:21-00:00
_audit_creation_method 'WinGX routine CIF_UPDATE'
_cell_angle_alpha 90
_cell_angle_beta 90
_cell_angle_gamma 90
_cell_formula_units_Z 4
_cell_length_a 23.695(9)
_cell_length_b 10.380(4)
_cell_length_c 15.684(6)
_cell_measurement_reflns_used 8825
_cell_measurement_temperature 100(2)
_cell_measurement_theta_max 28.8081
_cell_measurement_theta_min 4.1491
_cell_measurement_wavelength 0.71073
_cell_volume 3858(3)
_computing_cell_refinement
;
CrysAlisPro, Oxford Diffraction Ltd.,
Version 1.171.33.41 (release 06-05-2009 CrysAlis171 .NET)
(compiled May 6 2009,17:20:42)
;
_computing_data_collection
;
CrysAlisPro, Oxford Diffraction Ltd.,
Version 1.171.33.41 (release 06-05-2009 CrysAlis171 .NET)
(compiled May 6 2009,17:20:42)
;
_computing_data_reduction
;
CrysAlisPro, Oxford Diffraction Ltd.,
Version 1.171.33.41 (release 06-05-2009 CrysAlis171 .NET)
(compiled May 6 2009,17:20:42)
;
_computing_molecular_graphics 'Ortep-3 for Windows (Farrugia, 1997)'
_computing_publication_material 'WinGX publication routines (Farrugia, 1999)'
_computing_structure_refinement 'SHELXL-97 (Sheldrick, 1997)'
_computing_structure_solution 'SIR97 (Giacovazzo et al, 1997)'
_diffrn_ambient_temperature 100(2)
_diffrn_detector_area_resol_mean 16.4547
_diffrn_measured_fraction_theta_full 0.881
_diffrn_measured_fraction_theta_max 0.881
_diffrn_measurement_device_type 'Xcalibur, Sapphire3'
_diffrn_measurement_method '\w scans'
_diffrn_orient_matrix_UB_11 -0.0081100622
_diffrn_orient_matrix_UB_12 0.0229066128
_diffrn_orient_matrix_UB_13 -0.0255945381
_diffrn_orient_matrix_UB_21 0.0284827732
_diffrn_orient_matrix_UB_22 -0.0341552645
_diffrn_orient_matrix_UB_23 -0.0151727748
_diffrn_orient_matrix_UB_31 -0.0616085156
_diffrn_orient_matrix_UB_32 -0.0187810983
_diffrn_orient_matrix_UB_33 -0.0036095734
_diffrn_radiation_monochromator graphite
_diffrn_radiation_probe x-ray
_diffrn_radiation_type MoK\a
_diffrn_radiation_wavelength 0.71069
_diffrn_reflns_av_R_equivalents 0.0375
_diffrn_reflns_av_unetI/netI 0.0543
_diffrn_reflns_limit_h_max 32
_diffrn_reflns_limit_h_min -28
_diffrn_reflns_limit_k_max 13
_diffrn_reflns_limit_k_min -13
_diffrn_reflns_limit_l_max 20
_diffrn_reflns_limit_l_min -21
_diffrn_reflns_number 15989
_diffrn_reflns_theta_full 28.91
_diffrn_reflns_theta_max 28.91
_diffrn_reflns_theta_min 4.15
_exptl_absorpt_coefficient_mu 2.514
_exptl_absorpt_correction_T_max 1
_exptl_absorpt_correction_T_min 0.73772
_exptl_absorpt_correction_type multi-scan
_exptl_absorpt_process_details
;
CrysAlisPro, Oxford Diffraction Ltd.,
Version 1.171.33.41 (release 06-05-2009 CrysAlis171 .NET)
(compiled May 6 2009,17:20:42)
Empirical absorption correction using spherical harmonics,
implemented in SCALE3 ABSPACK scaling algorithm.
;
_exptl_crystal_colour 'dark violet'
_exptl_crystal_density_diffrn 1.453
_exptl_crystal_density_method 'not measured'
_exptl_crystal_description prism
_exptl_crystal_F_000 1712
_exptl_crystal_size_max 0.15
_exptl_crystal_size_mid 0.1
_exptl_crystal_size_min 0.08
_refine_diff_density_max 1.214
_refine_diff_density_min -0.637
_refine_diff_density_rms 0.1
_refine_ls_abs_structure_details 'Flack H D (1983), Acta Cryst. A39, 876-881'
_refine_ls_abs_structure_Flack 0.005(9)
_refine_ls_extinction_method none
_refine_ls_goodness_of_fit_ref 0.953
_refine_ls_hydrogen_treatment constr
_refine_ls_matrix_type full
_refine_ls_number_parameters 429
_refine_ls_number_reflns 7862
_refine_ls_number_restraints 1
_refine_ls_restrained_S_all 0.953
_refine_ls_R_factor_all 0.0431
_refine_ls_R_factor_gt 0.0321
_refine_ls_shift/su_max 0.002
_refine_ls_shift/su_mean 0
_refine_ls_structure_factor_coef Fsqd
_refine_ls_weighting_details 'calc w=1/[\s^2^(Fo^2^)+(0.0375P)^2^+0.0000P] where P=(Fo^2^+2Fc^2^)/3'
_refine_ls_weighting_scheme calc
_refine_ls_wR_factor_gt 0.0695
_refine_ls_wR_factor_ref 0.0715
_reflns_number_gt 6376
_reflns_number_total 7862
_reflns_threshold_expression >2sigma(I)
_cod_data_source_file c1dt10135h.txt
_cod_data_source_block Yb3Th
_cod_database_code 7016601

loop_
_symmetry_equiv_pos_as_xyz
'x, y, z'
'-x, -y, z+1/2'
'-x+1/2, y+1/2, z+1/2'
'x+1/2, -y+1/2, z'

loop_
_atom_site_label
_atom_site_type_symbol
_atom_site_fract_x
_atom_site_fract_y
_atom_site_fract_z
_atom_site_U_iso_or_equiv
_atom_site_adp_type
_atom_site_occupancy
_atom_site_symmetry_multiplicity
_atom_site_calc_flag
_atom_site_refinement_flags
C1 C 0.43100(19) 0.9556(5) 0.6694(3) 0.0175(12) Uani 1 1 d .
C2 C 0.4422(2) 0.8253(5) 0.6629(3) 0.0198(11) Uani 1 1 d .
H2 H 0.4718 0.7878 0.6953 0.024 Uiso 1 1 calc R
C3 C 0.4104(2) 0.7504(5) 0.6095(3) 0.0239(12) Uani 1 1 d .
H3 H 0.4173 0.6606 0.6042 0.029 Uiso 1 1 calc R
C4 C 0.3677(2) 0.8095(6) 0.5632(3) 0.0228(11) Uani 1 1 d .
H4 H 0.3454 0.7602 0.5249 0.027 Uiso 1 1 calc R
C5 C 0.3576(2) 0.9412(5) 0.5726(3) 0.0185(10) Uani 1 1 d .
C6 C 0.3112(2) 1.0057(6) 0.5264(3) 0.0227(12) Uani 1 1 d .
C7 C 0.3101(2) 1.1379(6) 0.5096(3) 0.0237(12) Uani 1 1 d .
H7 H 0.3393 1.1957 0.5255 0.028 Uiso 1 1 calc R
C8 C 0.2581(2) 1.1774(5) 0.4644(3) 0.0165(10) Uani 1 1 d .
H8 H 0.2483 1.2626 0.448 0.02 Uiso 1 1 calc R
C9 C 0.2643(3) 0.9440(6) 0.4969(4) 0.0401(16) Uani 1 1 d .
H9 H 0.2577 0.8543 0.5036 0.048 Uiso 1 1 calc R
C10 C 0.4686(2) 1.0349(5) 0.7214(3) 0.0178(10) Uani 1 1 d .
H10 H 0.5021 0.9965 0.7428 0.021 Uiso 1 1 calc R
C11 C 0.5074(2) 1.2184(5) 0.7758(3) 0.0195(11) Uani 1 1 d .
C12 C 0.5572(3) 1.2283(6) 0.7274(5) 0.0209(15) Uani 1 1 d .
C13 C 0.6044(2) 1.2822(6) 0.7663(4) 0.0307(14) Uani 1 1 d .
H13 H 0.6387 1.2875 0.7352 0.037 Uiso 1 1 calc R
C14 C 0.6028(2) 1.3278(6) 0.8478(4) 0.0307(13) Uani 1 1 d .
H14 H 0.6362 1.359 0.8741 0.037 Uiso 1 1 calc R
C15 C 0.5527(2) 1.3284(5) 0.8918(3) 0.0250(12) Uani 1 1 d .
H15 H 0.5511 1.3671 0.9466 0.03 Uiso 1 1 calc R
C16 C 0.5042(2) 1.2733(5) 0.8573(3) 0.0211(11) Uani 1 1 d .
C17 C 0.5618(3) 1.1889(7) 0.6339(4) 0.0290(17) Uani 1 1 d .
H17 H 0.5236 1.161 0.6142 0.035 Uiso 1 1 calc R
C18 C 0.5796(3) 1.3079(7) 0.5806(4) 0.0355(15) Uani 1 1 d .
H18A H 0.6175 1.3355 0.5978 0.053 Uiso 1 1 calc R
H18B H 0.5528 1.3783 0.5903 0.053 Uiso 1 1 calc R
H18C H 0.5798 1.2852 0.5199 0.053 Uiso 1 1 calc R
C19 C 0.6022(3) 1.0815(7) 0.6170(4) 0.0452(17) Uani 1 1 d .
H19A H 0.6395 1.1045 0.6392 0.068 Uiso 1 1 calc R
H19B H 0.6048 1.0666 0.5554 0.068 Uiso 1 1 calc R
H19C H 0.5888 1.003 0.6451 0.068 Uiso 1 1 calc R
C20 C 0.4496(2) 1.2729(5) 0.9089(3) 0.0285(12) Uani 1 1 d .
H20 H 0.4186 1.2388 0.872 0.034 Uiso 1 1 calc R
C21 C 0.4547(3) 1.1871(8) 0.9859(4) 0.0437(18) Uani 1 1 d .
H21A H 0.4609 1.098 0.9674 0.065 Uiso 1 1 calc R
H21B H 0.42 1.192 1.0196 0.065 Uiso 1 1 calc R
H21C H 0.4867 1.2155 1.0208 0.065 Uiso 1 1 calc R
C22 C 0.4336(3) 1.4102(6) 0.9374(4) 0.0462(18) Uani 1 1 d .
H22A H 0.4639 1.4456 0.973 0.069 Uiso 1 1 calc R
H22B H 0.3985 1.4073 0.9703 0.069 Uiso 1 1 calc R
H22C H 0.4284 1.4649 0.8871 0.069 Uiso 1 1 calc R
C23 C 0.3660(2) 1.4428(5) 0.5729(3) 0.0201(11) Uani 1 1 d .
C24 C 0.4215(2) 1.4097(4) 0.5999(3) 0.0211(11) Uani 1 1 d .
H24 H 0.4506 1.3735 0.5657 0.025 Uiso 1 1 calc R
C25 C 0.42505(17) 1.4416(4) 0.6884(5) 0.0253(10) Uani 1 1 d .
H25 H 0.4579 1.4333 0.7227 0.03 Uiso 1 1 calc R
C26 C 0.3733(2) 1.4862(5) 0.7165(3) 0.0239(12) Uani 1 1 d .
H26 H 0.3646 1.5109 0.7733 0.029 Uiso 1 1 calc R
C27 C 0.3351(2) 1.4891(5) 0.6461(3) 0.0213(12) Uani 1 1 d .
C28 C 0.2788(2) 1.5345(5) 0.6353(4) 0.0285(13) Uani 1 1 d .
H28 H 0.2574 1.5622 0.6831 0.034 Uiso 1 1 calc R
C29 C 0.2563(2) 1.5378(6) 0.5562(4) 0.0364(15) Uani 1 1 d .
H29 H 0.2192 1.5701 0.5483 0.044 Uiso 1 1 calc R
C30 C 0.2872(3) 1.4939(6) 0.4852(4) 0.0367(15) Uani 1 1 d .
H30 H 0.27 1.4974 0.4305 0.044 Uiso 1 1 calc R
C31 C 0.3402(2) 1.4470(5) 0.4919(3) 0.0287(13) Uani 1 1 d .
H31 H 0.3598 1.4174 0.4428 0.034 Uiso 1 1 calc R
C32 C 0.3145(2) 1.0914(6) 0.8273(3) 0.0239(13) Uani 1 1 d .
C33 C 0.3031(2) 1.2236(6) 0.8368(4) 0.0286(12) Uani 1 1 d .
H33 H 0.3193 1.2791 0.8783 0.034 Uiso 1 1 calc R
C34 C 0.2638(2) 1.2592(6) 0.7745(4) 0.0340(14) Uani 1 1 d .
H34 H 0.2479 1.3427 0.7682 0.041 Uiso 1 1 calc R
C35 C 0.2514(2) 1.1529(6) 0.7231(4) 0.0314(13) Uani 1 1 d .
H35 H 0.227 1.1521 0.675 0.038 Uiso 1 1 calc R
C36 C 0.2819(2) 1.0469(6) 0.7557(3) 0.0254(12) Uani 1 1 d .
C37 C 0.2839(2) 0.9127(6) 0.7348(3) 0.0322(14) Uani 1 1 d .
H37 H 0.2625 0.8805 0.6882 0.039 Uiso 1 1 calc R
C38 C 0.3161(3) 0.8320(6) 0.7815(4) 0.0345(14) Uani 1 1 d .
H38 H 0.3165 0.7427 0.768 0.041 Uiso 1 1 calc R
C39 C 0.3490(2) 0.8773(6) 0.8496(4) 0.0330(14) Uani 1 1 d .
H39 H 0.3724 0.8191 0.8802 0.04 Uiso 1 1 calc R
C40 C 0.3478(3) 1.0027(6) 0.8721(3) 0.0285(14) Uani 1 1 d .
H40 H 0.3698 1.0313 0.9191 0.034 Uiso 1 1 calc R
C41 C 0.4314(4) 1.0741(9) 1.3868(5) 0.069(2) Uiso 1 1 d .
H41 H 0.4275 0.9928 1.4141 0.082 Uiso 1 1 calc R
C42 C 0.4745(4) 1.1497(11) 1.4057(6) 0.084(3) Uiso 1 1 d .
H42 H 0.5019 1.1201 1.4453 0.101 Uiso 1 1 calc R
C43 C 0.4808(5) 1.2694(9) 1.3702(6) 0.084(3) Uiso 1 1 d .
H43 H 0.512 1.3211 1.387 0.101 Uiso 1 1 calc R
C44 C 0.4470(4) 1.3124(8) 1.3167(5) 0.065(2) Uiso 1 1 d .
H44 H 0.4534 1.3956 1.2932 0.078 Uiso 1 1 calc R
C45 C 0.4014(5) 1.2442(9) 1.2908(7) 0.085(3) Uiso 1 1 d .
C46 C 0.3917(4) 1.1139(10) 1.3269(6) 0.090(3) Uiso 1 1 d .
H46 H 0.3607 1.0616 1.3103 0.108 Uiso 1 1 calc R
C47 C 0.3735(8) 1.313(2) 1.2116(18) 0.276(11) Uiso 1 1 d .
H47A H 0.3408 1.2631 1.1925 0.413 Uiso 1 1 calc R
H47B H 0.401 1.3192 1.1652 0.413 Uiso 1 1 calc R
H47C H 0.3612 1.3998 1.2281 0.413 Uiso 1 1 calc R
N1 N 0.38933(17) 1.0136(4) 0.6258(3) 0.0164(9) Uani 1 1 d .
N2 N 0.45898(16) 1.1539(4) 0.7398(2) 0.0159(9) Uani 1 1 d .
S1 S 0.21977(9) 1.0447(2) 0.44761(15) 0.0643(6) Uani 1 1 d .
Yb1 Yb 0.360315(7) 1.228938(15) 0.68874(3) 0.01666(5) Uani 1 1 d .

loop_
_atom_site_aniso_label
_atom_site_aniso_U_11
_atom_site_aniso_U_22
_atom_site_aniso_U_33
_atom_site_aniso_U_23
_atom_site_aniso_U_13
_atom_site_aniso_U_12
C1 0.017(2) 0.020(2) 0.015(3) -0.0006(19) 0.0049(18) -0.0013(19)
C2 0.019(2) 0.017(2) 0.023(3) 0.0010(19) 0.0061(18) 0.002(2)
C3 0.024(3) 0.019(3) 0.029(3) -0.002(2) 0.006(2) -0.001(2)
C4 0.025(3) 0.022(3) 0.022(3) -0.003(2) 0.003(2) -0.008(2)
C5 0.016(2) 0.015(3) 0.024(2) -0.007(2) 0.004(2) -0.004(2)
C6 0.018(3) 0.022(3) 0.028(3) -0.004(2) -0.001(2) -0.004(2)
C7 0.021(3) 0.024(3) 0.027(3) -0.003(3) -0.007(2) 0.004(2)
C8 0.025(3) 0.008(2) 0.017(2) -0.0008(19) -0.013(2) -0.003(2)
C9 0.032(3) 0.032(4) 0.056(4) -0.003(3) -0.018(3) -0.008(3)
C10 0.015(2) 0.022(3) 0.017(2) 0.002(2) -0.0009(19) 0.001(2)
C11 0.021(3) 0.017(3) 0.020(2) 0.005(2) -0.006(2) -0.001(2)
C12 0.015(3) 0.022(3) 0.025(3) -0.001(3) -0.001(2) 0.000(2)
C13 0.014(3) 0.045(4) 0.033(3) 0.000(3) 0.000(2) -0.007(3)
C14 0.022(3) 0.035(3) 0.035(3) -0.004(3) -0.009(3) -0.006(3)
C15 0.026(3) 0.028(3) 0.022(2) -0.007(2) -0.009(2) -0.002(2)
C16 0.019(2) 0.020(3) 0.025(3) 0.001(2) -0.003(2) 0.005(2)
C17 0.024(4) 0.041(4) 0.022(3) -0.006(3) 0.001(3) -0.007(3)
C18 0.021(3) 0.054(4) 0.032(3) 0.002(3) -0.003(3) -0.006(3)
C19 0.047(4) 0.052(4) 0.036(3) -0.018(3) 0.013(3) -0.002(3)
C20 0.025(3) 0.032(3) 0.028(3) -0.012(3) -0.002(2) -0.002(3)
C21 0.037(4) 0.063(5) 0.031(3) 0.015(3) -0.008(3) -0.007(4)
C22 0.034(4) 0.056(4) 0.049(4) -0.024(3) 0.004(3) 0.012(3)
C23 0.022(3) 0.014(3) 0.024(2) 0.004(2) -0.004(2) -0.002(2)
C24 0.019(3) 0.012(2) 0.033(3) 0.005(2) 0.005(2) 0.001(2)
C25 0.021(2) 0.018(2) 0.037(2) 0.015(5) -0.016(4) -0.0045(18)
C26 0.036(3) 0.015(3) 0.021(3) -0.003(2) -0.003(2) 0.000(2)
C27 0.018(3) 0.016(3) 0.030(3) 0.003(2) -0.001(2) -0.001(2)
C28 0.022(3) 0.022(3) 0.041(3) 0.010(3) 0.009(3) 0.004(2)
C29 0.019(3) 0.034(4) 0.057(4) 0.016(3) -0.006(3) -0.002(3)
C30 0.034(3) 0.032(3) 0.044(4) 0.022(3) -0.024(3) -0.012(3)
C31 0.034(3) 0.023(3) 0.029(3) 0.009(2) -0.001(3) -0.007(2)
C32 0.013(3) 0.035(4) 0.023(3) -0.002(3) 0.007(2) -0.003(3)
C33 0.026(3) 0.030(3) 0.030(3) -0.009(3) 0.012(2) -0.003(3)
C34 0.021(3) 0.040(4) 0.041(3) 0.008(3) 0.013(3) 0.011(3)
C35 0.016(3) 0.042(4) 0.037(3) 0.002(3) -0.004(2) 0.002(3)
C36 0.017(3) 0.032(3) 0.027(3) -0.004(2) 0.005(2) -0.008(2)
C37 0.033(3) 0.032(4) 0.031(3) -0.007(3) 0.010(3) -0.012(3)
C38 0.041(4) 0.020(3) 0.043(3) 0.004(3) 0.023(3) -0.003(3)
C39 0.034(4) 0.027(4) 0.037(3) 0.008(3) 0.008(3) 0.003(3)
C40 0.033(4) 0.032(4) 0.020(3) 0.005(2) 0.011(2) -0.007(3)
N1 0.017(2) 0.019(2) 0.013(2) -0.0006(17) -0.0004(17) -0.0039(18)
N2 0.017(2) 0.018(2) 0.0131(19) -0.0002(17) -0.0013(16) -0.0011(17)
S1 0.0480(11) 0.0480(11) 0.0967(15) 0.0021(11) -0.0343(11) -0.0058(9)
Yb1 0.01469(8) 0.01574(8) 0.01956(8) -0.0005(3) 0.0013(2) 0.00076(7)

loop_
_atom_type_symbol
_atom_type_description
_atom_type_scat_dispersion_real
_atom_type_scat_dispersion_imag
_atom_type_scat_source
C C 0.0033 0.0016 'International Tables Vol C Tables 4.2.6.8 and 6.1.1.4'
H H 0 0 'International Tables Vol C Tables 4.2.6.8 and 6.1.1.4'
N N 0.0061 0.0033 'International Tables Vol C Tables 4.2.6.8 and 6.1.1.4'
S S 0.1246 0.1234 'International Tables Vol C Tables 4.2.6.8 and 6.1.1.4'
Yb Yb -0.385 5.5486 'International Tables Vol C Tables 4.2.6.8 and 6.1.1.4'

loop_
_geom_angle_atom_site_label_1
_geom_angle_atom_site_label_2
_geom_angle_atom_site_label_3
_geom_angle
N1 C1 C2 122.8(4)
N1 C1 C10 118.6(4)
C2 C1 C10 118.4(4)
C3 C2 C1 119.6(5)
C3 C2 H2 120.2
C1 C2 H2 120.2
C2 C3 C4 118.1(5)
C2 C3 H3 121
C4 C3 H3 121
C3 C4 C5 120.2(5)
C3 C4 H4 119.9
C5 C4 H4 119.9
N1 C5 C4 121.0(5)
N1 C5 C6 117.7(4)
C4 C5 C6 121.3(5)
C9 C6 C7 112.4(5)
C9 C6 C5 124.1(5)
C7 C6 C5 123.5(5)
C6 C7 C8 112.2(5)
C6 C7 Yb1 96.8(4)
C8 C7 Yb1 130.5(3)
C6 C7 H7 123.9
C8 C7 H7 123.9
Yb1 C7 H7 46.5
C7 C8 S1 107.5(4)
C7 C8 H8 126.3
S1 C8 H8 126.3
C6 C9 S1 112.2(5)
C6 C9 H9 123.9
S1 C9 H9 123.9
N2 C10 C1 123.8(4)
N2 C10 H10 118.1
C1 C10 H10 118.1
C16 C11 C12 120.5(5)
C16 C11 N2 120.1(4)
C12 C11 N2 119.3(5)
C13 C12 C11 117.8(6)
C13 C12 C17 118.2(8)
C11 C12 C17 123.9(7)
C14 C13 C12 121.9(6)
C14 C13 H13 119
C12 C13 H13 119
C13 C14 C15 119.8(5)
C13 C14 H14 120.1
C15 C14 H14 120.1
C14 C15 C16 121.1(5)
C14 C15 H15 119.4
C16 C15 H15 119.4
C15 C16 C11 118.4(5)
C15 C16 C20 119.7(5)
C11 C16 C20 122.0(5)
C19 C17 C12 114.6(6)
C19 C17 C18 108.9(6)
C12 C17 C18 108.9(6)
C19 C17 H17 108.1
C12 C17 H17 108.1
C18 C17 H17 108.1
C17 C18 H18A 109.5
C17 C18 H18B 109.5
H18A C18 H18B 109.5
C17 C18 H18C 109.5
H18A C18 H18C 109.5
H18B C18 H18C 109.5
C17 C19 H19A 109.5
C17 C19 H19B 109.5
H19A C19 H19B 109.5
C17 C19 H19C 109.5
H19A C19 H19C 109.5
H19B C19 H19C 109.5
C21 C20 C16 111.0(5)
C21 C20 C22 109.5(5)
C16 C20 C22 111.1(5)
C21 C20 H20 108.4
C16 C20 H20 108.4
C22 C20 H20 108.4
C20 C21 H21A 109.5
C20 C21 H21B 109.5
H21A C21 H21B 109.5
C20 C21 H21C 109.5
H21A C21 H21C 109.5
H21B C21 H21C 109.5
C20 C22 H22A 109.5
C20 C22 H22B 109.5
H22A C22 H22B 109.5
C20 C22 H22C 109.5
H22A C22 H22C 109.5
H22B C22 H22C 109.5
C31 C23 C24 132.5(5)
C31 C23 C27 119.0(5)
C24 C23 C27 108.2(4)
C31 C23 Yb1 125.0(3)
C24 C23 Yb1 70.7(3)
C27 C23 Yb1 74.3(3)
C23 C24 C25 106.7(4)
C23 C24 Yb1 80.1(3)
C25 C24 Yb1 72.3(2)
C23 C24 H24 126.7
C25 C24 H24 126.7
Yb1 C24 H24 113.4
C26 C25 C24 109.5(5)
C26 C25 Yb1 76.6(3)
C24 C25 Yb1 77.2(3)
C26 C25 H25 125.2
C24 C25 H25 125.2
Yb1 C25 H25 113.1
C25 C26 C27 108.9(5)
C25 C26 Yb1 73.8(3)
C27 C26 Yb1 80.0(3)
C25 C26 H26 125.6
C27 C26 H26 125.6
Yb1 C26 H26 113
C28 C27 C26 133.8(5)
C28 C27 C23 119.4(5)
C26 C27 C23 106.6(4)
C28 C27 Yb1 122.6(4)
C26 C27 Yb1 70.4(3)
C23 C27 Yb1 76.4(3)
C29 C28 C27 119.1(5)
C29 C28 H28 120.5
C27 C28 H28 120.5
C28 C29 C30 121.0(5)
C28 C29 H29 119.5
C30 C29 H29 119.5
C31 C30 C29 122.5(5)
C31 C30 H30 118.8
C29 C30 H30 118.8
C30 C31 C23 118.9(6)
C30 C31 H31 120.5
C23 C31 H31 120.5
C40 C32 C33 134.0(6)
C40 C32 C36 118.9(6)
C33 C32 C36 107.1(5)
C40 C32 Yb1 120.2(3)
C33 C32 Yb1 70.2(3)
C36 C32 Yb1 76.5(3)
C34 C33 C32 108.1(5)
C34 C33 Yb1 74.2(3)
C32 C33 Yb1 80.3(3)
C34 C33 H33 125.9
C32 C33 H33 125.9
Yb1 C33 H33 112.1
C35 C34 C33 109.5(5)
C35 C34 Yb1 78.2(3)
C33 C34 Yb1 75.5(3)
C35 C34 H34 125.3
C33 C34 H34 125.3
Yb1 C34 H34 113.2
C34 C35 C36 107.4(5)
C34 C35 Yb1 72.0(3)
C36 C35 Yb1 79.3(3)
C34 C35 H35 126.3
C36 C35 H35 126.3
Yb1 C35 H35 114.7
C35 C36 C37 133.7(5)
C35 C36 C32 107.9(5)
C37 C36 C32 118.3(5)
C35 C36 Yb1 71.6(3)
C37 C36 Yb1 122.7(3)
C32 C36 Yb1 74.1(3)
C38 C37 C36 119.9(5)
C38 C37 H37 120.1
C36 C37 H37 120.1
C37 C38 C39 121.3(6)
C37 C38 H38 119.4
C39 C38 H38 119.4
C40 C39 C38 120.7(6)
C40 C39 H39 119.6
C38 C39 H39 119.6
C39 C40 C32 120.9(6)
C39 C40 H40 119.5
C32 C40 H40 119.5
C42 C41 C46 119.8(10)
C42 C41 H41 120.1
C46 C41 H41 120.1
C41 C42 C43 122.2(11)
C41 C42 H42 118.9
C43 C42 H42 118.9
C44 C43 C42 122.0(11)
C44 C43 H43 119
C42 C43 H43 119
C43 C44 C45 121.9(10)
C43 C44 H44 119.1
C45 C44 H44 119.1
C44 C45 C46 119.1(10)
C44 C45 C47 109.5(11)
C46 C45 C47 130.4(13)
C41 C46 C45 115.0(10)
C41 C46 H46 122.5
C45 C46 H46 122.5
C45 C47 H47A 109.5
C45 C47 H47B 109.5
H47A C47 H47B 109.5
C45 C47 H47C 109.5
H47A C47 H47C 109.5
H47B C47 H47C 109.5
C1 N1 C5 118.2(4)
C1 N1 Yb1 113.3(3)
C5 N1 Yb1 125.4(3)
C10 N2 C11 113.0(4)
C10 N2 Yb1 112.3(3)
C11 N2 Yb1 134.3(3)
C8 S1 C9 95.7(3)
N1 Yb1 N2 67.12(13)
N1 Yb1 C34 122.08(16)
N2 Yb1 C34 130.71(15)
N1 Yb1 C25 124.60(16)
N2 Yb1 C25 74.47(13)
C34 Yb1 C25 113.13(19)
N1 Yb1 C33 117.01(16)
N2 Yb1 C33 100.49(16)
C34 Yb1 C33 30.26(18)
C25 Yb1 C33 107.8(2)
N1 Yb1 C26 153.52(15)
N2 Yb1 C26 98.25(15)
C34 Yb1 C26 84.31(18)
C25 Yb1 C26 29.61(15)
C33 Yb1 C26 86.52(17)
N1 Yb1 C24 105.12(14)
N2 Yb1 C24 83.44(14)
C34 Yb1 C24 128.76(17)
C25 Yb1 C24 30.5(2)
C33 Yb1 C24 135.83(17)
C26 Yb1 C24 49.64(15)
N1 Yb1 C35 94.44(15)
N2 Yb1 C35 134.39(15)
C34 Yb1 C35 29.84(18)
C25 Yb1 C35 140.46(16)
C33 Yb1 C35 49.64(17)
C26 Yb1 C35 110.85(17)
C24 Yb1 C35 142.11(16)
N1 Yb1 C32 87.59(16)
N2 Yb1 C32 87.56(14)
C34 Yb1 C32 48.81(17)
C25 Yb1 C32 129.6(2)
C33 Yb1 C32 29.48(17)
C26 Yb1 C32 114.67(17)
C24 Yb1 C32 159.99(16)
C35 Yb1 C32 48.87(16)
N1 Yb1 C27 143.23(15)
N2 Yb1 C27 123.20(14)
C34 Yb1 C27 80.03(17)
C25 Yb1 C27 48.73(14)
C33 Yb1 C27 96.70(17)
C26 Yb1 C27 29.63(14)
C24 Yb1 C27 49.03(15)
C35 Yb1 C27 96.95(16)
C32 Yb1 C27 125.54(17)
N1 Yb1 C36 74.68(14)
N2 Yb1 C36 105.97(14)
C34 Yb1 C36 48.30(17)
C25 Yb1 C36 156.5(2)
C33 Yb1 C36 48.69(16)
C26 Yb1 C36 131.68(16)
C24 Yb1 C36 169.26(15)
C35 Yb1 C36 29.14(16)
C32 Yb1 C36 29.40(15)
C27 Yb1 C36 125.36(16)
N1 Yb1 C23 114.95(14)
N2 Yb1 C23 112.65(13)
C34 Yb1 C23 105.54(16)
C25 Yb1 C23 48.49(18)
C33 Yb1 C23 125.87(17)
C26 Yb1 C23 48.52(15)
C24 Yb1 C23 29.22(14)
C35 Yb1 C23 112.94(15)
C32 Yb1 C23 153.87(17)
C27 Yb1 C23 29.26(14)
C36 Yb1 C23 140.92(15)

loop_
_geom_bond_atom_site_label_1
_geom_bond_atom_site_label_2
_geom_bond_distance
C1 N1 1.344(6)
C1 C2 1.382(7)
C1 C10 1.462(6)
C2 C3 1.369(7)
C2 H2 0.95
C3 C4 1.387(8)
C3 H3 0.95
C4 C5 1.395(8)
C4 H4 0.95
C5 N1 1.351(6)
C5 C6 1.478(7)
C6 C9 1.363(7)
C6 C7 1.397(8)
C7 C8 1.479(7)
C7 Yb1 3.194(5)
C7 H7 0.95
C8 S1 1.671(5)
C8 H8 0.95
C9 S1 1.675(6)
C9 H9 0.95
C10 N2 1.289(6)
C10 H10 0.95
C11 C16 1.402(7)
C11 C12 1.407(9)
C11 N2 1.444(6)
C12 C13 1.390(9)
C12 C17 1.526(7)
C13 C14 1.364(8)
C13 H13 0.95
C14 C15 1.371(7)
C14 H14 0.95
C15 C16 1.394(7)
C15 H15 0.95
C16 C20 1.526(8)
C17 C19 1.492(9)
C17 C18 1.550(10)
C17 H17 1
C18 H18A 0.98
C18 H18B 0.98
C18 H18C 0.98
C19 H19A 0.98
C19 H19B 0.98
C19 H19C 0.98
C20 C21 1.506(8)
C20 C22 1.540(8)
C20 H20 1
C21 H21A 0.98
C21 H21B 0.98
C21 H21C 0.98
C22 H22A 0.98
C22 H22B 0.98
C22 H22C 0.98
C23 C31 1.410(7)
C23 C24 1.423(7)
C23 C27 1.444(7)
C23 Yb1 2.872(5)
C24 C25 1.430(9)
C24 Yb1 2.751(5)
C24 H24 0.95
C25 C26 1.383(7)
C25 Yb1 2.688(4)
C25 H25 0.95
C26 C27 1.429(7)
C26 Yb1 2.723(5)
C26 H26 0.95
C27 C28 1.424(7)
C27 Yb1 2.845(5)
C28 C29 1.350(8)
C28 H28 0.95
C29 C30 1.407(9)
C29 H29 0.95
C30 C31 1.353(8)
C30 H30 0.95
C31 H31 0.95
C32 C40 1.402(8)
C32 C33 1.407(8)
C32 C36 1.438(7)
C32 Yb1 2.818(6)
C33 C34 1.400(8)
C33 Yb1 2.690(5)
C33 H33 0.95
C34 C35 1.399(8)
C34 Yb1 2.673(5)
C34 H34 0.95
C35 C36 1.412(8)
C35 Yb1 2.751(5)
C35 H35 0.95
C36 C37 1.432(8)
C36 Yb1 2.850(5)
C37 C38 1.349(8)
C37 H37 0.95
C38 C39 1.405(8)
C38 H38 0.95
C39 C40 1.349(9)
C39 H39 0.95
C40 H40 0.95
C41 C42 1.322(12)
C41 C46 1.393(12)
C41 H41 0.95
C42 C43 1.370(14)
C42 H42 0.95
C43 C44 1.243(12)
C43 H43 0.95
C44 C45 1.354(12)
C44 H44 0.95
C45 C46 1.484(13)
C45 C47 1.58(3)
C46 H46 0.95
C47 H47A 0.98
C47 H47B 0.98
C47 H47C 0.98
N1 Yb1 2.538(4)
N2 Yb1 2.591(4)
